data_9000802
loop_
_publ_author_name
'Levien, L.'
'Prewitt, C. T.'

_publ_section_title
;
 High-pressure crystal structure and compressibility of coesite
 P = 1 atm isotropic refinement
;
_journal_name_full 'American Mineralogist'
_journal_page_first 324
_journal_page_last 333
_journal_volume 66
_journal_year 1981
_chemical_formula_sum 'O2 Si'
_chemical_name_mineral Coesite
_space_group_IT_number 15
_symmetry_space_group_name_Hall '-C 2yc'
_symmetry_space_group_name_H-M 'C 1 2/c 1'
_cell_angle_alpha 90
_cell_angle_beta 120.34
_cell_angle_gamma 90
_cell_length_a 7.1356
_cell_length_b 12.3692
_cell_length_c 7.1736
_cell_formula_units_Z 16
_cell_volume 546.439
_database_code_amcsd 0000816
_diffrn_ambient_pressure 100
_exptl_crystal_density_diffrn 2.921
_cod_original_formula_sum 'Si O2'
_cod_database_code 9000802

loop_
_symmetry_equiv_pos_as_xyz
x,y,z
1/2+x,1/2+y,z
x,-y,1/2+z
1/2+x,1/2-y,1/2+z
-x,y,1/2-z
1/2-x,1/2+y,1/2-z
-x,-y,-z
1/2-x,1/2-y,-z

loop_
_atom_site_label
_atom_site_fract_x
_atom_site_fract_y
_atom_site_fract_z
_atom_site_U_iso_or_equiv
Si1 0.14033 0.10833 0.07227 0.00519
Si2 0.50682 0.15799 0.54077 0.00507
O1 0.00000 0.00000 0.00000 0.00899
O2 0.50000 0.11630 0.75000 0.00861
O3 0.26600 0.12340 0.94010 0.01001
O4 0.31140 0.10380 0.32820 0.01026
O5 0.01720 0.21170 0.47820 0.00950

loop_
_cod_related_entry_id
_cod_related_entry_database
_cod_related_entry_code
1 AMCSD 0000816
